data_7028572
loop_
_publ_author_name
'Ogweno, Aloice O.'
'Ojwach, Stephen O.'
'Akerman, Matthew P.'

_publ_section_title
;
 (Pyridyl)benzoazole ruthenium(II) and ruthenium(III) complexes: role of
 heteroatom and ancillary phosphine ligand in the transfer hydrogenation
 of ketones.
;
_journal_issue 3
_journal_name_full 'Dalton transactions (Cambridge, England : 2003)'
_journal_page_first 1228
_journal_page_last 1237
_journal_paper_doi 10.1039/c3dt51599k
_journal_volume 43
_journal_year 2014
_chemical_formula_moiety 'C14 H12 Cl3 N4 Ru, C2 H3 N'
_chemical_formula_sum 'C16 H15 Cl3 N5 Ru'
_chemical_formula_weight 484.75
_chemical_name_systematic
;
 ?
;
_space_group_IT_number 2
_symmetry_cell_setting triclinic
_symmetry_space_group_name_Hall '-P 1'
_symmetry_space_group_name_H-M 'P -1'
_atom_sites_solution_hydrogens geom
_atom_sites_solution_primary direct
_atom_sites_solution_secondary difmap
_audit_creation_method SHELXL-97
_cell_angle_alpha 102.453(2)
_cell_angle_beta 90.168(2)
_cell_angle_gamma 99.820(2)
_cell_formula_units_Z 2
_cell_length_a 8.6945(4)
_cell_length_b 9.5982(4)
_cell_length_c 11.3983(5)
_cell_measurement_reflns_used 3476
_cell_measurement_temperature 100(2)
_cell_measurement_theta_max 26.6
_cell_measurement_theta_min 1.8
_cell_volume 914.44(7)
_computing_cell_refinement 'SAINT-Plus (Bruker, 2012)'
_computing_data_collection 'APEX2 (Bruker, 2012)'
_computing_data_reduction 'SAINT-Plus (Bruker, 2012)'
_computing_molecular_graphics 'WinGX (Farrugia, 1999)'
_computing_publication_material 'PublCIF (Westrip, 2010)'
_computing_structure_refinement 'SHELXL-97 (Sheldrick, 2008)'
_computing_structure_solution 'SHELXL-97 (Sheldrick, 2008)'
_diffrn_ambient_temperature 100(2)
_diffrn_measured_fraction_theta_full 0.972
_diffrn_measured_fraction_theta_max 0.972
_diffrn_measurement_device_type 'Bruker APEXII CCD'
_diffrn_measurement_method '\w and \f-scans'
_diffrn_radiation_monochromator graphite
_diffrn_radiation_source 'fine-focus sealed tube'
_diffrn_radiation_type MoK\a
_diffrn_radiation_wavelength 0.71073
_diffrn_reflns_av_R_equivalents 0.0186
_diffrn_reflns_av_sigmaI/netI 0.0167
_diffrn_reflns_limit_h_max 10
_diffrn_reflns_limit_h_min -10
_diffrn_reflns_limit_k_max 11
_diffrn_reflns_limit_k_min -12
_diffrn_reflns_limit_l_max 14
_diffrn_reflns_limit_l_min -14
_diffrn_reflns_number 13906
_diffrn_reflns_theta_full 26.56
_diffrn_reflns_theta_max 26.56
_diffrn_reflns_theta_min 1.83
_diffrn_standards_decay_% 0
_diffrn_standards_interval_count 0
_diffrn_standards_interval_time 0
_diffrn_standards_number 0
_exptl_absorpt_coefficient_mu 1.305
_exptl_absorpt_correction_T_max 0.8806
_exptl_absorpt_correction_T_min 0.6581
_exptl_absorpt_correction_type multi-scan
_exptl_absorpt_process_details 'SADABS, Bruker 2012'
_exptl_crystal_colour red
_exptl_crystal_density_diffrn 1.761
_exptl_crystal_density_method 'not measured'
_exptl_crystal_description planar
_exptl_crystal_F_000 482
_exptl_crystal_size_max 0.35
_exptl_crystal_size_mid 0.20
_exptl_crystal_size_min 0.10
_refine_diff_density_max 0.434
_refine_diff_density_min -0.364
_refine_diff_density_rms 0.064
_refine_ls_extinction_method none
_refine_ls_goodness_of_fit_ref 1.079
_refine_ls_hydrogen_treatment constr
_refine_ls_matrix_type full
_refine_ls_number_parameters 228
_refine_ls_number_reflns 3697
_refine_ls_number_restraints 0
_refine_ls_restrained_S_all 1.079
_refine_ls_R_factor_all 0.0188
_refine_ls_R_factor_gt 0.0175
_refine_ls_shift/su_max 0.007
_refine_ls_shift/su_mean 0.001
_refine_ls_structure_factor_coef Fsqd
_refine_ls_weighting_details 'calc w=1/[\s^2^(Fo^2^)+(0.0257P)^2^+0.5361P] where P=(Fo^2^+2Fc^2^)/3'
_refine_ls_weighting_scheme calc
_refine_ls_wR_factor_gt 0.0495
_refine_ls_wR_factor_ref 0.0503
_reflns_number_gt 3474
_reflns_number_total 3697
_reflns_threshold_expression >2\s(I)
_cod_data_source_file c3dt51599k.txt
_cod_data_source_block 1
_cod_original_sg_symbol_H-M P-1
_cod_database_code 7028572

loop_
_symmetry_equiv_pos_as_xyz
'x, y, z'
'-x, -y, -z'

loop_
_atom_site_label
_atom_site_type_symbol
_atom_site_fract_x
_atom_site_fract_y
_atom_site_fract_z
_atom_site_U_iso_or_equiv
_atom_site_adp_type
_atom_site_occupancy
_atom_site_symmetry_multiplicity
_atom_site_calc_flag
_atom_site_refinement_flags
Ru1 Ru 0.264515(14) 0.282575(14) 0.260405(11) 0.01025(5) Uani 1 1 d .
Cl1 Cl 0.09745(5) 0.39160(4) 0.16354(4) 0.01459(9) Uani 1 1 d .
Cl2 Cl 0.44422(5) 0.18241(5) 0.35771(4) 0.01678(9) Uani 1 1 d .
Cl3 Cl 0.05379(5) 0.13220(5) 0.32720(4) 0.01561(9) Uani 1 1 d .
N1 N 0.28314(16) 0.13921(16) 0.09984(12) 0.0126(3) Uani 1 1 d .
N2 N 0.45028(16) 0.39370(16) 0.18937(12) 0.0126(3) Uani 1 1 d .
N3 N 0.62190(16) 0.39371(16) 0.04541(12) 0.0133(3) Uani 1 1 d .
H2 H 0.6681 0.3654 -0.0220 0.016 Uiso 1 1 calc R
N4 N 0.24536(16) 0.43023(16) 0.41566(13) 0.0138(3) Uani 1 1 d .
N5 N 0.75165(19) 0.25781(19) -0.18130(15) 0.0246(4) Uani 1 1 d .
C1 C 0.1874(2) 0.01209(19) 0.05903(15) 0.0153(3) Uani 1 1 d .
H9 H 0.1086 -0.0204 0.1094 0.018 Uiso 1 1 calc R
C2 C 0.1998(2) -0.0735(2) -0.05446(16) 0.0182(4) Uani 1 1 d .
H1 H 0.1303 -0.1628 -0.0812 0.022 Uiso 1 1 calc R
C3 C 0.3143(2) -0.0271(2) -0.12765(16) 0.0179(4) Uani 1 1 d .
H8 H 0.3233 -0.0834 -0.2060 0.021 Uiso 1 1 calc R
C4 C 0.4165(2) 0.1026(2) -0.08602(15) 0.0161(3) Uani 1 1 d .
H7 H 0.4975 0.1354 -0.1345 0.019 Uiso 1 1 calc R
C5 C 0.39750(18) 0.18325(18) 0.02782(15) 0.0126(3) Uani 1 1 d .
C6 C 0.49167(19) 0.32249(19) 0.08388(14) 0.0125(3) Uani 1 1 d .
C7 C 0.55956(18) 0.52054(18) 0.22203(15) 0.0125(3) Uani 1 1 d .
C8 C 0.66986(19) 0.52060(19) 0.13205(14) 0.0132(3) Uani 1 1 d .
C9 C 0.7999(2) 0.6305(2) 0.14174(15) 0.0160(3) Uani 1 1 d .
H3 H 0.8750 0.6295 0.0813 0.019 Uiso 1 1 calc R
C10 C 0.8140(2) 0.7410(2) 0.24364(16) 0.0178(4) Uani 1 1 d .
H4 H 0.9007 0.8181 0.2531 0.021 Uiso 1 1 calc R
C11 C 0.7033(2) 0.7423(2) 0.33376(16) 0.0176(4) Uani 1 1 d .
H5 H 0.7171 0.8203 0.4024 0.021 Uiso 1 1 calc R
C12 C 0.57543(19) 0.63289(19) 0.32462(15) 0.0150(3) Uani 1 1 d .
H6 H 0.5011 0.6339 0.3856 0.018 Uiso 1 1 calc R
C13 C 0.21801(18) 0.50045(19) 0.50418(15) 0.0134(3) Uani 1 1 d .
C14 C 0.1791(2) 0.5881(2) 0.61750(15) 0.0173(4) Uani 1 1 d .
H10 H 0.1044 0.6484 0.6018 0.026 Uiso 1 1 calc R
H12 H 0.2742 0.6504 0.6575 0.026 Uiso 1 1 calc R
H11 H 0.1325 0.5245 0.6694 0.026 Uiso 1 1 calc R
C15 C 0.7658(2) 0.2133(2) -0.28215(18) 0.0219(4) Uani 1 1 d .
C16 C 0.7834(3) 0.1566(2) -0.40952(17) 0.0284(4) Uani 1 1 d .
H14 H 0.7832 0.0521 -0.4238 0.043 Uiso 1 1 calc R
H15 H 0.8824 0.2051 -0.4345 0.043 Uiso 1 1 calc R
H13 H 0.6965 0.1742 -0.4560 0.043 Uiso 1 1 calc R

loop_
_atom_site_aniso_label
_atom_site_aniso_U_11
_atom_site_aniso_U_22
_atom_site_aniso_U_33
_atom_site_aniso_U_23
_atom_site_aniso_U_13
_atom_site_aniso_U_12
Ru1 0.00987(8) 0.01155(8) 0.00866(8) 0.00073(5) 0.00241(5) 0.00192(5)
Cl1 0.01470(19) 0.0165(2) 0.01337(19) 0.00387(15) 0.00195(15) 0.00420(15)
Cl2 0.0152(2) 0.0227(2) 0.0141(2) 0.00451(16) 0.00219(15) 0.00716(16)
Cl3 0.01471(19) 0.0147(2) 0.0175(2) 0.00431(16) 0.00523(15) 0.00181(15)
N1 0.0121(7) 0.0139(7) 0.0115(7) 0.0014(5) 0.0017(5) 0.0035(5)
N2 0.0124(7) 0.0139(7) 0.0106(6) 0.0007(5) 0.0018(5) 0.0026(5)
N3 0.0122(7) 0.0166(7) 0.0100(7) 0.0009(5) 0.0034(5) 0.0020(5)
N4 0.0114(7) 0.0168(8) 0.0131(7) 0.0039(6) 0.0015(5) 0.0010(6)
N5 0.0250(8) 0.0248(9) 0.0235(9) 0.0056(7) 0.0097(7) 0.0027(7)
C1 0.0140(8) 0.0147(9) 0.0161(8) 0.0008(7) 0.0006(6) 0.0025(6)
C2 0.0161(8) 0.0153(9) 0.0205(9) -0.0019(7) -0.0021(7) 0.0027(7)
C3 0.0182(9) 0.0203(9) 0.0129(8) -0.0041(7) -0.0011(7) 0.0070(7)
C4 0.0145(8) 0.0197(9) 0.0135(8) 0.0008(7) 0.0024(6) 0.0045(7)
C5 0.0116(8) 0.0137(8) 0.0124(8) 0.0014(6) 0.0001(6) 0.0034(6)
C6 0.0123(8) 0.0158(8) 0.0098(7) 0.0023(6) 0.0007(6) 0.0043(6)
C7 0.0109(7) 0.0141(8) 0.0132(8) 0.0043(6) 0.0002(6) 0.0023(6)
C8 0.0148(8) 0.0155(8) 0.0103(8) 0.0037(6) 0.0011(6) 0.0043(6)
C9 0.0147(8) 0.0202(9) 0.0142(8) 0.0065(7) 0.0027(6) 0.0022(7)
C10 0.0158(8) 0.0173(9) 0.0192(9) 0.0056(7) -0.0016(7) -0.0023(7)
C11 0.0198(9) 0.0162(9) 0.0146(8) -0.0005(7) -0.0007(7) 0.0026(7)
C12 0.0147(8) 0.0166(9) 0.0134(8) 0.0016(7) 0.0019(6) 0.0041(7)
C13 0.0097(8) 0.0153(8) 0.0157(8) 0.0046(7) 0.0004(6) 0.0016(6)
C14 0.0174(8) 0.0200(9) 0.0136(8) -0.0011(7) 0.0033(7) 0.0070(7)
C15 0.0197(9) 0.0192(10) 0.0280(11) 0.0077(8) 0.0052(8) 0.0031(7)
C16 0.0413(12) 0.0279(11) 0.0198(10) 0.0069(8) 0.0054(8) 0.0142(9)

loop_
_atom_type_symbol
_atom_type_description
_atom_type_scat_dispersion_real
_atom_type_scat_dispersion_imag
_atom_type_scat_source
C C 0.0033 0.0016 'International Tables Vol C Tables 4.2.6.8 and 6.1.1.4'
H H 0.0000 0.0000 'International Tables Vol C Tables 4.2.6.8 and 6.1.1.4'
N N 0.0061 0.0033 'International Tables Vol C Tables 4.2.6.8 and 6.1.1.4'
Cl Cl 0.1484 0.1585 'International Tables Vol C Tables 4.2.6.8 and 6.1.1.4'
Ru Ru -1.2594 0.8363 'International Tables Vol C Tables 4.2.6.8 and 6.1.1.4'

loop_
_geom_angle_atom_site_label_1
_geom_angle_atom_site_label_2
_geom_angle_atom_site_label_3
_geom_angle
N4 Ru1 N2 99.90(6)
N4 Ru1 N1 177.84(5)
N2 Ru1 N1 78.88(6)
N4 Ru1 Cl1 88.83(4)
N2 Ru1 Cl1 89.06(4)
N1 Ru1 Cl1 89.36(4)
N4 Ru1 Cl2 90.53(4)
N2 Ru1 Cl2 88.15(4)
N1 Ru1 Cl2 91.21(4)
Cl1 Ru1 Cl2 176.984(15)
N4 Ru1 Cl3 86.00(4)
N2 Ru1 Cl3 173.94(4)
N1 Ru1 Cl3 95.26(4)
Cl1 Ru1 Cl3 92.477(15)
Cl2 Ru1 Cl3 90.419(15)
C1 N1 C5 118.38(14)
C1 N1 Ru1 125.50(11)
C5 N1 Ru1 116.02(11)
C6 N2 C7 106.58(13)
C6 N2 Ru1 114.06(11)
C7 N2 Ru1 139.09(11)
C6 N3 C8 107.23(13)
C6 N3 H2 126.4
C8 N3 H2 126.4
C13 N4 Ru1 171.21(14)
N1 C1 C2 122.15(16)
N1 C1 H9 118.9
C2 C1 H9 118.9
C3 C2 C1 119.15(17)
C3 C2 H1 120.4
C1 C2 H1 120.4
C2 C3 C4 119.51(16)
C2 C3 H8 120.2
C4 C3 H8 120.2
C5 C4 C3 118.52(16)
C5 C4 H7 120.7
C3 C4 H7 120.7
N1 C5 C4 122.27(15)
N1 C5 C6 112.15(14)
C4 C5 C6 125.57(15)
N2 C6 N3 112.11(15)
N2 C6 C5 118.68(15)
N3 C6 C5 129.20(15)
N2 C7 C12 131.18(15)
N2 C7 C8 107.94(15)
C12 C7 C8 120.83(16)
N3 C8 C9 131.96(15)
N3 C8 C7 106.13(14)
C9 C8 C7 121.86(16)
C10 C9 C8 116.69(16)
C10 C9 H3 121.7
C8 C9 H3 121.7
C9 C10 C11 121.78(17)
C9 C10 H4 119.1
C11 C10 H4 119.1
C12 C11 C10 121.50(17)
C12 C11 H5 119.2
C10 C11 H5 119.2
C11 C12 C7 117.33(15)
C11 C12 H6 121.3
C7 C12 H6 121.3
N4 C13 C14 178.56(18)
C13 C14 H10 109.5
C13 C14 H12 109.5
H10 C14 H12 109.5
C13 C14 H11 109.5
H10 C14 H11 109.5
H12 C14 H11 109.5
N5 C15 C16 179.8(2)
C15 C16 H14 109.5
C15 C16 H15 109.5
H14 C16 H15 109.5
C15 C16 H13 109.5
H14 C16 H13 109.5
H15 C16 H13 109.5

loop_
_geom_bond_atom_site_label_1
_geom_bond_atom_site_label_2
_geom_bond_distance
Ru1 N4 2.0417(15)
Ru1 N2 2.0481(14)
Ru1 N1 2.0642(14)
Ru1 Cl1 2.3306(4)
Ru1 Cl2 2.3575(4)
Ru1 Cl3 2.3663(4)
N1 C1 1.343(2)
N1 C5 1.361(2)
N2 C6 1.332(2)
N2 C7 1.390(2)
N3 C6 1.345(2)
N3 C8 1.392(2)
N3 H2 0.8800
N4 C13 1.136(2)
N5 C15 1.152(3)
C1 C2 1.390(2)
C1 H9 0.9500
C2 C3 1.378(3)
C2 H1 0.9500
C3 C4 1.389(3)
C3 H8 0.9500
C4 C5 1.386(2)
C4 H7 0.9500
C5 C6 1.456(2)
C7 C12 1.398(2)
C7 C8 1.406(2)
C8 C9 1.394(2)
C9 C10 1.383(3)
C9 H3 0.9500
C10 C11 1.409(2)
C10 H4 0.9500
C11 C12 1.380(3)
C11 H5 0.9500
C12 H6 0.9500
C13 C14 1.457(2)
C14 H10 0.9800
C14 H12 0.9800
C14 H11 0.9800
C15 C16 1.455(3)
C16 H14 0.9800
C16 H15 0.9800
C16 H13 0.9800

loop_
_geom_torsion_atom_site_label_1
_geom_torsion_atom_site_label_2
_geom_torsion_atom_site_label_3
_geom_torsion_atom_site_label_4
_geom_torsion
N2 Ru1 N1 C1 -177.33(14)
Cl1 Ru1 N1 C1 -88.16(13)
Cl2 Ru1 N1 C1 94.80(13)
Cl3 Ru1 N1 C1 4.27(13)
N2 Ru1 N1 C5 -1.21(11)
Cl1 Ru1 N1 C5 87.96(11)
Cl2 Ru1 N1 C5 -89.08(11)
Cl3 Ru1 N1 C5 -179.62(11)
N4 Ru1 N2 C6 -179.87(11)
N1 Ru1 N2 C6 -1.69(11)
Cl1 Ru1 N2 C6 -91.22(11)
Cl2 Ru1 N2 C6 89.92(11)
N4 Ru1 N2 C7 7.17(17)
N1 Ru1 N2 C7 -174.65(17)
Cl1 Ru1 N2 C7 95.82(16)
Cl2 Ru1 N2 C7 -83.05(16)
C5 N1 C1 C2 -1.3(2)
Ru1 N1 C1 C2 174.77(12)
N1 C1 C2 C3 0.2(3)
C1 C2 C3 C4 1.1(3)
C2 C3 C4 C5 -1.4(3)
C1 N1 C5 C4 1.0(2)
Ru1 N1 C5 C4 -175.43(12)
C1 N1 C5 C6 180.00(14)
Ru1 N1 C5 C6 3.59(17)
C3 C4 C5 N1 0.3(2)
C3 C4 C5 C6 -178.57(16)
C7 N2 C6 N3 0.49(18)
Ru1 N2 C6 N3 -174.71(10)
C7 N2 C6 C5 179.50(14)
Ru1 N2 C6 C5 4.30(19)
C8 N3 C6 N2 0.23(18)
C8 N3 C6 C5 -178.64(16)
N1 C5 C6 N2 -5.2(2)
C4 C5 C6 N2 173.74(15)
N1 C5 C6 N3 173.56(15)
C4 C5 C6 N3 -7.5(3)
C6 N2 C7 C12 -178.17(17)
Ru1 N2 C7 C12 -4.9(3)
C6 N2 C7 C8 -1.01(18)
Ru1 N2 C7 C8 172.29(12)
C6 N3 C8 C9 176.57(17)
C6 N3 C8 C7 -0.84(18)
N2 C7 C8 N3 1.14(18)
C12 C7 C8 N3 178.65(14)
N2 C7 C8 C9 -176.59(14)
C12 C7 C8 C9 0.9(2)
N3 C8 C9 C10 -178.00(17)
C7 C8 C9 C10 -0.9(2)
C8 C9 C10 C11 0.4(3)
C9 C10 C11 C12 0.1(3)
C10 C11 C12 C7 -0.2(3)
N2 C7 C12 C11 176.52(16)
C8 C7 C12 C11 -0.3(2)
